data_1557680
loop_
_publ_author_name
'Honeyman, Gordon W.'
'Armstrong, David R.'
'Clegg, William'
'Hevia, Eva'
'Kennedy, Alan R.'
'McLellan, Ross'
'Orr, Samantha A.'
'Parkinson, John A.'
'Ramsay, Donna L.'
'Robertson, Stuart D.'
'Towie, Stephen'
'Mulvey, Robert E.'

_publ_section_title
;
 A regioselectively 1,1&#x2032;,3,3&#x2032;-tetrazincated ferrocene
 complex displaying core and peripheral reactivity
;
_journal_issue 25
_journal_name_full 'Chemical Science'
_journal_page_first 6510
_journal_page_last 6520
_journal_paper_doi 10.1039/D0SC01612H
_journal_volume 11
_journal_year 2020
_chemical_formula_moiety 'C39 H42 N7 Na Zn'
_chemical_formula_sum 'C39 H42 N7 Na Zn'
_chemical_formula_weight 697.15
_space_group_crystal_system orthorhombic
_space_group_IT_number 19
_space_group_name_Hall 'P 2ac 2ab'
_space_group_name_H-M_alt 'P 21 21 21'
_atom_sites_solution_hydrogens geom
_atom_sites_solution_primary iterative
_audit_creation_date 2016-08-15
_audit_creation_method
;
Olex2 1.2
(compiled 2016.02.19 svn.r3266 for OlexSys, GUI svn.r5155)
;
_audit_update_record
;
2019-12-17 deposited with the CCDC.	2020-03-27 downloaded from the CCDC.
;
_cell_angle_alpha 90
_cell_angle_beta 90
_cell_angle_gamma 90
_cell_formula_units_Z 4
_cell_length_a 8.8556(2)
_cell_length_b 17.4144(4)
_cell_length_c 23.9796(5)
_cell_measurement_reflns_used 3475
_cell_measurement_temperature 123.05(10)
_cell_measurement_theta_max 70.6260
_cell_measurement_theta_min 5.0160
_cell_volume 3698.01(14)
_computing_cell_refinement
;
CrysAlisPro, Agilent Technologies,
Version 1.171.37.35 (release 13-08-2014 CrysAlis171 .NET)
(compiled Aug 13 2014,18:06:01)
;
_computing_data_collection
;
CrysAlisPro, Agilent Technologies,
Version 1.171.37.35 (release 13-08-2014 CrysAlis171 .NET)
(compiled Aug 13 2014,18:06:01)
;
_computing_data_reduction
;
CrysAlisPro, Agilent Technologies,
Version 1.171.37.35 (release 13-08-2014 CrysAlis171 .NET)
(compiled Aug 13 2014,18:06:01)
;
_computing_molecular_graphics 'Olex2 (Dolomanov et al., 2009)'
_computing_publication_material 'Olex2 (Dolomanov et al., 2009)'
_computing_structure_refinement 'olex2.refine (Bourhis et al., 2015)'
_computing_structure_solution 'olex2.solve (Bourhis et al., 2015)'
_diffrn_ambient_environment N~2~
_diffrn_ambient_temperature 123.05(10)
_diffrn_detector 'CCD plate'
_diffrn_detector_area_resol_mean 16.0268
_diffrn_detector_type Sapphire3
_diffrn_measured_fraction_theta_full 0.992
_diffrn_measured_fraction_theta_max 0.974
_diffrn_measurement_details
;
#__ type_ start__ end____ width___ exp.time_
  1 omega   -4.00   42.00   1.0000   15.0000
omega____ theta____ kappa____ phi______ frames
    -        0.0000  -99.0000   60.0000 46

#__ type_ start__ end____ width___ exp.time_
  2 omega   -4.00   42.00   1.0000   15.0000
omega____ theta____ kappa____ phi______ frames
    -        0.0000  -99.0000  -30.0000 46

#__ type_ start__ end____ width___ exp.time_
  3 omega   30.00  128.00   1.0000   40.0000
omega____ theta____ kappa____ phi______ frames
    -       56.0000   37.0000  150.0000 98

#__ type_ start__ end____ width___ exp.time_
  4 omega   26.00  126.00   1.0000   40.0000
omega____ theta____ kappa____ phi______ frames
    -       56.0000   77.0000 -150.0000 100

#__ type_ start__ end____ width___ exp.time_
  5 omega   40.00   92.00   1.0000   60.0000
omega____ theta____ kappa____ phi______ frames
    -      112.0000  -37.0000 -120.0000 52

#__ type_ start__ end____ width___ exp.time_
  6 omega   39.00   94.00   1.0000   60.0000
omega____ theta____ kappa____ phi______ frames
    -      112.0000  -25.0000 -180.0000 55

#__ type_ start__ end____ width___ exp.time_
  7 omega   42.00  105.00   1.0000   60.0000
omega____ theta____ kappa____ phi______ frames
    -      112.0000  -50.0000    0.0000 63

#__ type_ start__ end____ width___ exp.time_
  8 omega   42.00  105.00   1.0000   60.0000
omega____ theta____ kappa____ phi______ frames
    -      112.0000  -50.0000  -60.0000 63

#__ type_ start__ end____ width___ exp.time_
  9 omega   42.00  142.00   1.0000   60.0000
omega____ theta____ kappa____ phi______ frames
    -      112.0000  -77.0000 -150.0000 100
;
_diffrn_measurement_device 'four-circle diffractometer'
_diffrn_measurement_device_type 'Xcalibur, Sapphire3, Gemini'
_diffrn_measurement_method '\w scans'
_diffrn_orient_matrix_UB_11 -0.0244554000
_diffrn_orient_matrix_UB_12 0.0374639000
_diffrn_orient_matrix_UB_13 0.0575018000
_diffrn_orient_matrix_UB_21 -0.1574754000
_diffrn_orient_matrix_UB_22 0.0275520000
_diffrn_orient_matrix_UB_23 -0.0185363000
_diffrn_orient_matrix_UB_31 -0.0696266000
_diffrn_orient_matrix_UB_32 -0.0752808000
_diffrn_orient_matrix_UB_33 0.0218099000
_diffrn_radiation_monochromator graphite
_diffrn_radiation_probe x-ray
_diffrn_radiation_type CuK\a
_diffrn_radiation_wavelength 1.54184
_diffrn_reflns_av_R_equivalents 0.0423
_diffrn_reflns_av_unetI/netI 0.0668
_diffrn_reflns_Laue_measured_fraction_full 0.992
_diffrn_reflns_Laue_measured_fraction_max 0.974
_diffrn_reflns_limit_h_max 10
_diffrn_reflns_limit_h_min -9
_diffrn_reflns_limit_k_max 21
_diffrn_reflns_limit_k_min -16
_diffrn_reflns_limit_l_max 29
_diffrn_reflns_limit_l_min -13
_diffrn_reflns_number 9912
_diffrn_reflns_point_group_measured_fraction_full 0.993
_diffrn_reflns_point_group_measured_fraction_max 0.974
_diffrn_reflns_theta_full 67.684
_diffrn_reflns_theta_max 73.159
_diffrn_reflns_theta_min 3.136
_diffrn_source 'Enhance (Cu) X-ray Source'
_exptl_absorpt_coefficient_mu 1.317
_exptl_absorpt_correction_T_max 1.00000
_exptl_absorpt_correction_T_min 0.67133
_exptl_absorpt_correction_type multi-scan
_exptl_absorpt_process_details
;
CrysAlisPro, Agilent Technologies,
Version 1.171.37.35 (release 13-08-2014 CrysAlis171 .NET)
(compiled Aug 13 2014,18:06:01)
Empirical absorption correction using spherical harmonics,
 implemented in SCALE3 ABSPACK scaling algorithm.
;
_exptl_crystal_colour orange
_exptl_crystal_colour_primary orange
_exptl_crystal_density_diffrn 1.252
_exptl_crystal_description block
_exptl_crystal_F_000 1464
_exptl_crystal_size_max 0.2
_exptl_crystal_size_mid 0.15
_exptl_crystal_size_min 0.1
_refine_diff_density_max 0.387
_refine_diff_density_min -0.241
_refine_diff_density_rms 0.049
_refine_ls_abs_structure_details
;
 Refined as an inversion twin.
;
_refine_ls_abs_structure_Flack 0.51(4)
_refine_ls_extinction_method none
_refine_ls_goodness_of_fit_ref 0.883
_refine_ls_hydrogen_treatment constr
_refine_ls_matrix_type full
_refine_ls_number_parameters 437
_refine_ls_number_reflns 6328
_refine_ls_number_restraints 0
_refine_ls_restrained_S_all 0.883
_refine_ls_R_factor_all 0.0603
_refine_ls_R_factor_gt 0.0400
_refine_ls_shift/su_max 0.002
_refine_ls_shift/su_mean 0.000
_refine_ls_structure_factor_coef Fsqd
_refine_ls_weighting_details
;
 w=1/[\s^2^(Fo^2^)+(0.0433P)^2^]
 where P=(Fo^2^+2Fc^2^)/3
;
_refine_ls_weighting_scheme calc
_refine_ls_wR_factor_gt 0.0824
_refine_ls_wR_factor_ref 0.0871
_reflns_Friedel_coverage 0.780
_reflns_Friedel_fraction_full 0.994
_reflns_Friedel_fraction_max 0.973
_reflns_number_gt 4534
_reflns_number_total 6328
_reflns_threshold_expression 'I > 2\s(I)'
_cod_data_source_file d0sc01612h2.cif
_cod_data_source_block RMSO19b
_cod_depositor_comments
;Adding full bibliography for 1557679--1557682.cif.

 Adding full bibliography for 1557679--1557682.cif.
;
_cod_database_code 1557680
_shelxl_version_number 2013-2
_shelx_space_group_comment
;
The symmetry employed for this shelxl refinement is uniquely defined
by the following loop, which should always be used as a source of
symmetry information in preference to the above space-group names.
They are only intended as comments.
PLATON suggests an alternative solution in the higher symmetry Pnma space group. This was rejected as (1) The required systematic absences are not present (though the relevant reflections do have lower average intensities than other groups) and
(2) A test model in Pnma was of very low quality with high R and unrealistic displacement ellipsoids.
;
_reflns_odcompleteness_completeness 97.77
_reflns_odcompleteness_iscentric 1
_reflns_odcompleteness_theta 69.95
_olex2_refinement_description
;
1. Twinned data refinement
 Scales: 0.48543 0.51457
2. Fixed Uiso
 At 1.2 times of:
  All C(H) groups
 At 1.5 times of:
  All C(H,H,H) groups
3.a Aromatic/amide H refined with riding coordinates:
 C1(H1), C2(H2), C3(H3), C4(H4), C5(H5), C6(H6), C7(H7), C8(H8), C9(H9),
 C10(H10), C11(H11), C12(H12), C13(H13), C14(H14), C15(H15), C16(H16), C17(H17),
  C18(H18), C19(H19), C20(H20), C21(H21), C22(H22), C24(H24), C25(H25),
 C26(H26), C27(H27), C29(H29), C30(H30), C31(H31), C32(H32), C33(H33), C34(H34),
  C35(H35)
3.b Idealised Me refined as rotating group:
 C37(H37A,H37B,H37C), C38(H38A,H38B,H38C), C39(H39A,H39B,H39C)
;
_olex2_submission_original_sample_id RMSO19b
_olex2_submission_special_instructions 'No special instructions were received'

loop_
_space_group_symop_operation_xyz
'x, y, z'
'-x+1/2, -y, z+1/2'
'x+1/2, -y+1/2, -z'
'-x, y+1/2, -z+1/2'

loop_
_atom_site_label
_atom_site_type_symbol
_atom_site_fract_x
_atom_site_fract_y
_atom_site_fract_z
_atom_site_U_iso_or_equiv
_atom_site_adp_type
_atom_site_occupancy
_atom_site_site_symmetry_order
_atom_site_calc_flag
_atom_site_refinement_flags_posn
_atom_site_refinement_flags_adp
_atom_site_refinement_flags_occupancy
_atom_site_disorder_assembly
_atom_site_disorder_group
Zn1 Zn 0.64332(6) 1.15847(3) 0.74831(3) 0.03640(13) Uani 1 1 d . . . . .
Na1 Na 0.21718(19) 1.00298(13) 0.50406(8) 0.0418(4) Uani 1 1 d . . . . .
N1 N 0.0318(4) 1.1112(2) 0.49346(16) 0.0427(10) Uani 1 1 d . . . . .
N2 N 0.3856(5) 1.0652(3) 0.42842(16) 0.0498(11) Uani 1 1 d . . . . .
N3 N 0.4100(4) 0.8957(3) 0.50843(17) 0.0468(11) Uani 1 1 d . . . . .
N4 N 0.0357(5) 0.9428(3) 0.57725(17) 0.0508(11) Uani 1 1 d . . . . .
N5 N 0.0853(5) 0.9256(3) 0.42610(16) 0.0467(11) Uani 1 1 d . . . . .
N6 N 0.3607(5) 1.0684(2) 0.58294(15) 0.0457(10) Uani 1 1 d . . . . .
N7 N 0.5671(4) 1.28194(17) 0.75049(19) 0.0400(7) Uani 1 1 d . . . . .
C1 C -0.0706(6) 1.1274(3) 0.5328(2) 0.0504(13) Uani 1 1 d . . . . .
H1 H -0.0836 1.0913 0.5621 0.060 Uiso 1 1 calc R . . . .
C2 C -0.1585(7) 1.1927(3) 0.5336(2) 0.0588(15) Uani 1 1 d . . . . .
H2 H -0.2295 1.2013 0.5626 0.071 Uiso 1 1 calc R . . . .
C3 C -0.1403(6) 1.2455(3) 0.4911(2) 0.0522(12) Uani 1 1 d . . . . .
H3 H -0.1973 1.2917 0.4906 0.063 Uiso 1 1 calc R . . . .
C4 C -0.0381(6) 1.2297(3) 0.44946(19) 0.0469(12) Uani 1 1 d . . . . .
H4 H -0.0253 1.2641 0.4191 0.056 Uiso 1 1 calc R . . . .
C5 C 0.0456(5) 1.1629(3) 0.45252(18) 0.0444(11) Uani 1 1 d . . . . .
H5 H 0.1172 1.1532 0.4239 0.053 Uiso 1 1 calc R . . . .
C6 C 0.3498(7) 1.0487(3) 0.37576(19) 0.0543(13) Uani 1 1 d . . . . .
H6 H 0.2529 1.0277 0.3683 0.065 Uiso 1 1 calc R . . . .
C7 C 0.4457(7) 1.0607(4) 0.3318(2) 0.0697(18) Uani 1 1 d . . . . .
H7 H 0.4168 1.0474 0.2949 0.084 Uiso 1 1 calc R . . . .
C8 C 0.5822(7) 1.0917(4) 0.3422(3) 0.078(2) Uani 1 1 d . . . . .
H8 H 0.6507 1.1001 0.3124 0.094 Uiso 1 1 calc R . . . .
C9 C 0.6231(7) 1.1111(4) 0.3950(3) 0.0703(17) Uani 1 1 d . . . . .
H9 H 0.7189 1.1332 0.4028 0.084 Uiso 1 1 calc R . . . .
C10 C 0.5178(6) 1.0973(4) 0.4372(2) 0.0573(15) Uani 1 1 d . . . . .
H10 H 0.5432 1.1118 0.4742 0.069 Uiso 1 1 calc R . . . .
C11 C 0.5097(5) 0.8804(3) 0.4684(2) 0.0512(14) Uani 1 1 d . . . . .
H11 H 0.5307 0.9196 0.4420 0.061 Uiso 1 1 calc R . . . .
C12 C 0.5842(6) 0.8119(3) 0.4628(2) 0.0583(16) Uani 1 1 d . . . . .
H12 H 0.6531 0.8037 0.4331 0.070 Uiso 1 1 calc R . . . .
C13 C 0.5563(6) 0.7552(4) 0.5016(2) 0.0603(14) Uani 1 1 d . . . . .
H13 H 0.6051 0.7067 0.4990 0.072 Uiso 1 1 calc R . . . .
C14 C 0.4580(6) 0.7697(3) 0.5436(2) 0.0504(13) Uani 1 1 d . . . . .
H14 H 0.4388 0.7319 0.5713 0.061 Uiso 1 1 calc R . . . .
C15 C 0.3862(5) 0.8399(3) 0.54589(18) 0.0469(12) Uani 1 1 d . . . . .
H15 H 0.3167 0.8491 0.5753 0.056 Uiso 1 1 calc R . . . .
C16 C 0.0718(6) 0.9376(3) 0.6301(2) 0.0532(13) Uani 1 1 d . . . . .
H16 H 0.1634 0.9607 0.6420 0.064 Uiso 1 1 calc R . . . .
C17 C -0.0152(8) 0.9008(4) 0.6690(2) 0.075(2) Uani 1 1 d . . . . .
H17 H 0.0167 0.8982 0.7068 0.090 Uiso 1 1 calc R . . . .
C18 C -0.1475(8) 0.8681(4) 0.6530(3) 0.0745(17) Uani 1 1 d . . . . .
H18 H -0.2083 0.8409 0.6790 0.089 Uiso 1 1 calc R . . . .
C19 C -0.1903(7) 0.8751(4) 0.5992(3) 0.079(2) Uani 1 1 d . . . . .
H19 H -0.2849 0.8557 0.5869 0.095 Uiso 1 1 calc R . . . .
C20 C -0.0945(7) 0.9109(4) 0.5628(2) 0.0671(17) Uani 1 1 d . . . . .
H20 H -0.1231 0.9130 0.5247 0.081 Uiso 1 1 calc R . . . .
C21 C -0.0515(6) 0.9474(3) 0.41008(19) 0.0430(13) Uani 1 1 d . . . . .
H21 H -0.1052 0.9818 0.4336 0.052 Uiso 1 1 calc R . . . .
C22 C -0.1214(6) 0.9235(3) 0.36158(17) 0.0374(11) Uani 1 1 d . . . . .
H22 H -0.2217 0.9399 0.3542 0.045 Uiso 1 1 calc R . . . .
C23 C -0.0483(6) 0.8755(3) 0.32258(19) 0.0357(12) Uani 1 1 d . . . . .
C24 C 0.0954(5) 0.8546(3) 0.33984(19) 0.0455(13) Uani 1 1 d . . . . .
H24 H 0.1541 0.8223 0.3164 0.055 Uiso 1 1 calc R . . . .
C25 C 0.1572(6) 0.8791(3) 0.3901(2) 0.0491(13) Uani 1 1 d . . . . .
H25 H 0.2558 0.8620 0.3995 0.059 Uiso 1 1 calc R . . . .
C26 C 0.5072(6) 1.0534(3) 0.5899(2) 0.0456(13) Uani 1 1 d . . . . .
H26 H 0.5574 1.0242 0.5621 0.055 Uiso 1 1 calc R . . . .
C27 C 0.5904(5) 1.0779(3) 0.63539(19) 0.0419(13) Uani 1 1 d . . . . .
H27 H 0.6940 1.0642 0.6376 0.050 Uiso 1 1 calc R . . . .
C28 C 0.5273(5) 1.1224(3) 0.67855(18) 0.0351(12) Uani 1 1 d . . . . .
C29 C 0.3736(6) 1.1373(3) 0.66968(19) 0.0430(12) Uani 1 1 d . . . . .
H29 H 0.3202 1.1672 0.6964 0.052 Uiso 1 1 calc R . . . .
C30 C 0.2964(6) 1.1100(3) 0.62310(19) 0.0465(12) Uani 1 1 d . . . . .
H30 H 0.1920 1.1216 0.6198 0.056 Uiso 1 1 calc R . . . .
C31 C 0.5750(6) 1.3233(3) 0.7967(2) 0.0498(14) Uani 1 1 d . . . . .
H31 H 0.6015 1.2979 0.8304 0.060 Uiso 1 1 calc R . . . .
C32 C 0.5470(7) 1.4013(3) 0.7987(2) 0.0543(15) Uani 1 1 d . . . . .
H32 H 0.5518 1.4280 0.8332 0.065 Uiso 1 1 calc R . . . .
C33 C 0.5123(5) 1.4395(2) 0.7510(3) 0.0474(10) Uani 1 1 d . . . . .
H33 H 0.4948 1.4933 0.7511 0.057 Uiso 1 1 calc R . . . .
C34 C 0.5036(6) 1.3973(3) 0.7022(2) 0.0537(15) Uani 1 1 d . . . . .
H34 H 0.4792 1.4215 0.6679 0.064 Uiso 1 1 calc R . . . .
C35 C 0.5309(7) 1.3201(3) 0.7045(2) 0.0519(15) Uani 1 1 d . . . . .
H35 H 0.5233 1.2917 0.6708 0.062 Uiso 1 1 calc R . . . .
C36 C 0.8737(5) 1.1687(2) 0.7456(2) 0.0472(10) Uani 1 1 d . . . . .
C37 C 0.9233(7) 1.2274(5) 0.7029(3) 0.099(3) Uani 1 1 d . . . . .
H37A H 0.8911 1.2109 0.6657 0.149 Uiso 1 1 calc GR . . . .
H37B H 1.0335 1.2323 0.7038 0.149 Uiso 1 1 calc GR . . . .
H37C H 0.8773 1.2772 0.7116 0.149 Uiso 1 1 calc GR . . . .
C38 C 0.9437(6) 1.0927(3) 0.7286(3) 0.079(2) Uani 1 1 d . . . . .
H38A H 0.8936 1.0508 0.7486 0.119 Uiso 1 1 calc GR . . . .
H38B H 1.0515 1.0929 0.7379 0.119 Uiso 1 1 calc GR . . . .
H38C H 0.9314 1.0852 0.6884 0.119 Uiso 1 1 calc GR . . . .
C39 C 0.9395(7) 1.1909(5) 0.8002(3) 0.094(3) Uani 1 1 d . . . . .
H39A H 0.8913 1.2381 0.8135 0.140 Uiso 1 1 calc GR . . . .
H39B H 1.0482 1.1995 0.7960 0.140 Uiso 1 1 calc GR . . . .
H39C H 0.9224 1.1496 0.8273 0.140 Uiso 1 1 calc GR . . . .

loop_
_atom_site_aniso_label
_atom_site_aniso_U_11
_atom_site_aniso_U_22
_atom_site_aniso_U_33
_atom_site_aniso_U_23
_atom_site_aniso_U_13
_atom_site_aniso_U_12
Zn1 0.0474(3) 0.0306(2) 0.03122(19) -0.0008(4) 0.0001(3) -0.0020(3)
Na1 0.0504(10) 0.0381(9) 0.0370(7) 0.0028(7) -0.0030(9) -0.0013(10)
N1 0.058(2) 0.031(2) 0.038(2) -0.0036(19) -0.0042(18) -0.0005(19)
N2 0.057(3) 0.045(3) 0.047(2) 0.0026(19) 0.006(2) -0.005(2)
N3 0.051(2) 0.046(3) 0.043(2) -0.008(2) -0.0064(18) 0.001(2)
N4 0.056(3) 0.048(3) 0.049(2) 0.005(2) 0.003(2) 0.001(2)
N5 0.058(3) 0.039(3) 0.043(2) -0.004(2) -0.0060(19) -0.008(2)
N6 0.059(2) 0.040(2) 0.0385(18) 0.0008(18) -0.003(2) -0.009(2)
N7 0.0543(19) 0.0318(15) 0.0338(13) 0.001(3) -0.001(2) 0.0003(16)
C1 0.060(3) 0.050(3) 0.042(2) 0.007(3) 0.006(2) -0.003(3)
C2 0.068(4) 0.056(3) 0.053(3) 0.010(3) 0.020(3) 0.020(3)
C3 0.060(3) 0.043(3) 0.053(3) 0.004(2) 0.007(3) 0.010(3)
C4 0.056(3) 0.043(3) 0.041(2) 0.004(2) 0.001(2) -0.001(3)
C5 0.050(3) 0.045(3) 0.038(2) -0.010(2) 0.003(2) 0.001(3)
C6 0.061(3) 0.049(3) 0.053(3) 0.005(2) 0.003(3) 0.000(3)
C7 0.073(4) 0.092(5) 0.045(3) 0.000(3) 0.006(3) 0.009(4)
C8 0.068(4) 0.105(6) 0.061(4) 0.017(4) 0.021(3) 0.002(4)
C9 0.054(3) 0.071(4) 0.085(4) 0.004(4) -0.001(3) -0.005(3)
C10 0.063(4) 0.061(4) 0.048(3) 0.003(3) 0.000(3) 0.004(3)
C11 0.047(3) 0.054(3) 0.053(3) 0.006(3) -0.007(2) 0.003(3)
C12 0.059(3) 0.069(4) 0.047(3) -0.001(3) 0.010(2) 0.017(3)
C13 0.065(3) 0.047(3) 0.069(3) -0.003(3) 0.009(3) 0.016(3)
C14 0.053(3) 0.046(3) 0.052(3) 0.005(3) 0.003(3) 0.000(3)
C15 0.046(3) 0.054(3) 0.041(2) -0.004(3) 0.001(2) 0.004(3)
C16 0.063(3) 0.048(3) 0.049(3) -0.006(3) -0.009(3) -0.010(3)
C17 0.107(5) 0.076(5) 0.042(3) -0.003(3) 0.007(3) -0.013(5)
C18 0.076(4) 0.075(4) 0.073(3) 0.014(3) 0.023(4) -0.008(4)
C19 0.062(4) 0.093(5) 0.082(4) 0.012(4) -0.001(3) -0.019(4)
C20 0.073(4) 0.073(5) 0.055(3) 0.007(3) -0.015(3) -0.010(4)
C21 0.058(3) 0.038(3) 0.033(2) 0.002(2) 0.004(2) -0.005(3)
C22 0.050(3) 0.030(3) 0.032(2) -0.001(2) 0.001(2) -0.006(2)
C23 0.047(3) 0.025(3) 0.035(2) 0.005(2) -0.001(2) -0.010(2)
C24 0.049(3) 0.043(3) 0.044(2) -0.011(2) 0.001(2) -0.003(2)
C25 0.045(3) 0.048(3) 0.054(3) -0.002(2) -0.008(2) -0.005(3)
C26 0.063(3) 0.041(3) 0.033(2) -0.007(2) 0.006(2) -0.005(3)
C27 0.045(3) 0.039(3) 0.042(3) 0.004(3) 0.003(2) -0.005(2)
C28 0.051(3) 0.026(3) 0.029(2) 0.003(2) -0.001(2) -0.006(2)
C29 0.048(3) 0.039(3) 0.043(2) -0.002(2) 0.002(2) -0.004(3)
C30 0.046(3) 0.045(3) 0.049(3) 0.003(2) -0.001(2) -0.008(2)
C31 0.072(3) 0.041(4) 0.036(2) -0.002(2) -0.009(2) 0.011(3)
C32 0.081(4) 0.041(3) 0.041(3) -0.012(3) -0.009(3) 0.011(3)
C33 0.058(2) 0.0312(19) 0.053(2) -0.008(4) 0.002(3) 0.004(2)
C34 0.075(3) 0.042(3) 0.043(3) 0.010(3) -0.003(3) 0.005(3)
C35 0.086(4) 0.035(3) 0.034(2) -0.003(2) -0.006(3) 0.003(3)
C36 0.043(2) 0.047(2) 0.052(2) -0.005(3) 0.005(3) -0.006(2)
C37 0.054(4) 0.120(7) 0.124(6) 0.062(5) 0.017(4) -0.007(4)
C38 0.052(3) 0.068(4) 0.118(6) 0.005(4) 0.017(3) 0.008(3)
C39 0.049(3) 0.144(8) 0.087(5) -0.029(5) -0.011(3) -0.006(4)

loop_
_atom_type_symbol
_atom_type_description
_atom_type_scat_dispersion_real
_atom_type_scat_dispersion_imag
_atom_type_scat_source
Zn Zn -1.5491 0.6778 'International Tables Vol C Tables 4.2.6.8 and 6.1.1.4'
Na Na 0.1353 0.1239 'International Tables Vol C Tables 4.2.6.8 and 6.1.1.4'
N N 0.0311 0.0180 'International Tables Vol C Tables 4.2.6.8 and 6.1.1.4'
C C 0.0181 0.0091 'International Tables Vol C Tables 4.2.6.8 and 6.1.1.4'
H H 0.0000 0.0000 'International Tables Vol C Tables 4.2.6.8 and 6.1.1.4'

loop_
_geom_angle_atom_site_label_1
_geom_angle_atom_site_label_2
_geom_angle_atom_site_label_3
_geom_angle
_geom_angle_site_symmetry_1
_geom_angle_site_symmetry_3
_geom_angle_publ_flag
C23 Zn1 N7 97.58(18) 2_575 . ?
C23 Zn1 C28 114.27(15) 2_575 . ?
C28 Zn1 N7 99.22(18) . . ?
C36 Zn1 N7 102.48(15) . . ?
C36 Zn1 C23 117.4(2) . 2_575 ?
C36 Zn1 C28 119.8(2) . . ?
N1 Na1 N2 89.52(15) . . ?
N1 Na1 N3 176.30(17) . . ?
N1 Na1 N4 88.10(15) . . ?
N1 Na1 N5 91.30(15) . . ?
N1 Na1 N6 93.77(15) . . ?
N2 Na1 N4 177.04(16) . . ?
N3 Na1 N2 87.09(15) . . ?
N3 Na1 N4 95.24(15) . . ?
N3 Na1 N5 87.13(15) . . ?
N3 Na1 N6 87.87(15) . . ?
N5 Na1 N2 88.36(14) . . ?
N5 Na1 N4 89.93(15) . . ?
N6 Na1 N2 92.64(15) . . ?
N6 Na1 N4 89.27(14) . . ?
N6 Na1 N5 174.84(19) . . ?
C1 N1 Na1 121.9(3) . . ?
C1 N1 C5 116.0(4) . . ?
C5 N1 Na1 121.3(3) . . ?
C6 N2 Na1 115.9(4) . . ?
C10 N2 Na1 125.5(3) . . ?
C10 N2 C6 117.0(5) . . ?
C11 N3 Na1 124.4(4) . . ?
C11 N3 C15 116.2(5) . . ?
C15 N3 Na1 117.2(3) . . ?
C16 N4 Na1 122.0(4) . . ?
C16 N4 C20 115.8(5) . . ?
C20 N4 Na1 122.0(4) . . ?
C21 N5 Na1 118.3(4) . . ?
C21 N5 C25 114.7(4) . . ?
C25 N5 Na1 124.4(3) . . ?
C26 N6 Na1 119.4(3) . . ?
C30 N6 Na1 124.5(4) . . ?
C30 N6 C26 115.5(4) . . ?
C31 N7 Zn1 121.5(4) . . ?
C31 N7 C35 115.9(3) . . ?
C35 N7 Zn1 122.1(4) . . ?
N1 C1 H1 117.8 . . ?
N1 C1 C2 124.5(5) . . ?
C2 C1 H1 117.8 . . ?
C1 C2 H2 120.9 . . ?
C1 C2 C3 118.2(5) . . ?
C3 C2 H2 120.9 . . ?
C2 C3 H3 120.7 . . ?
C4 C3 C2 118.6(5) . . ?
C4 C3 H3 120.7 . . ?
C3 C4 H4 120.5 . . ?
C3 C4 C5 118.9(5) . . ?
C5 C4 H4 120.5 . . ?
N1 C5 C4 123.8(4) . . ?
N1 C5 H5 118.1 . . ?
C4 C5 H5 118.1 . . ?
N2 C6 H6 118.4 . . ?
N2 C6 C7 123.3(6) . . ?
C7 C6 H6 118.4 . . ?
C6 C7 H7 120.8 . . ?
C8 C7 C6 118.3(6) . . ?
C8 C7 H7 120.8 . . ?
C7 C8 H8 119.6 . . ?
C7 C8 C9 120.8(6) . . ?
C9 C8 H8 119.6 . . ?
C8 C9 H9 121.5 . . ?
C8 C9 C10 116.9(6) . . ?
C10 C9 H9 121.5 . . ?
N2 C10 C9 123.6(5) . . ?
N2 C10 H10 118.2 . . ?
C9 C10 H10 118.2 . . ?
N3 C11 H11 117.8 . . ?
N3 C11 C12 124.4(5) . . ?
C12 C11 H11 117.8 . . ?
C11 C12 H12 120.9 . . ?
C11 C12 C13 118.1(5) . . ?
C13 C12 H12 120.9 . . ?
C12 C13 H13 120.6 . . ?
C14 C13 C12 118.9(5) . . ?
C14 C13 H13 120.6 . . ?
C13 C14 H14 120.3 . . ?
C13 C14 C15 119.4(5) . . ?
C15 C14 H14 120.3 . . ?
N3 C15 C14 123.0(4) . . ?
N3 C15 H15 118.5 . . ?
C14 C15 H15 118.5 . . ?
N4 C16 H16 118.2 . . ?
N4 C16 C17 123.7(5) . . ?
C17 C16 H16 118.2 . . ?
C16 C17 H17 120.3 . . ?
C18 C17 C16 119.3(6) . . ?
C18 C17 H17 120.3 . . ?
C17 C18 H18 120.9 . . ?
C19 C18 C17 118.3(6) . . ?
C19 C18 H18 120.9 . . ?
C18 C19 H19 120.8 . . ?
C18 C19 C20 118.5(6) . . ?
C20 C19 H19 120.8 . . ?
N4 C20 C19 124.3(6) . . ?
N4 C20 H20 117.8 . . ?
C19 C20 H20 117.8 . . ?
N5 C21 H21 117.7 . . ?
N5 C21 C22 124.5(5) . . ?
C22 C21 H21 117.7 . . ?
C21 C22 H22 119.0 . . ?
C21 C22 C23 122.1(5) . . ?
C23 C22 H22 119.0 . . ?
C22 C23 Zn1 123.8(4) . 2_574 ?
C24 C23 Zn1 123.9(4) . 2_574 ?
C24 C23 C22 112.2(4) . . ?
C23 C24 H24 118.7 . . ?
C23 C24 C25 122.6(5) . . ?
C25 C24 H24 118.7 . . ?
N5 C25 C24 123.7(5) . . ?
N5 C25 H25 118.1 . . ?
C24 C25 H25 118.1 . . ?
N6 C26 H26 118.1 . . ?
N6 C26 C27 123.8(5) . . ?
C27 C26 H26 118.1 . . ?
C26 C27 H27 118.7 . . ?
C26 C27 C28 122.5(5) . . ?
C28 C27 H27 118.7 . . ?
C27 C28 Zn1 124.5(4) . . ?
C29 C28 Zn1 123.4(4) . . ?
C29 C28 C27 112.1(4) . . ?
C28 C29 H29 118.8 . . ?
C30 C29 C28 122.3(5) . . ?
C30 C29 H29 118.8 . . ?
N6 C30 C29 123.7(5) . . ?
N6 C30 H30 118.1 . . ?
C29 C30 H30 118.1 . . ?
N7 C31 H31 118.2 . . ?
N7 C31 C32 123.6(5) . . ?
C32 C31 H31 118.2 . . ?
C31 C32 H32 120.2 . . ?
C33 C32 C31 119.5(5) . . ?
C33 C32 H32 120.2 . . ?
C32 C33 H33 121.2 . . ?
C32 C33 C34 117.7(4) . . ?
C34 C33 H33 121.2 . . ?
C33 C34 H34 120.7 . . ?
C35 C34 C33 118.6(5) . . ?
C35 C34 H34 120.7 . . ?
N7 C35 C34 124.6(5) . . ?
N7 C35 H35 117.7 . . ?
C34 C35 H35 117.7 . . ?
C37 C36 Zn1 111.7(4) . . ?
C37 C36 C38 106.9(5) . . ?
C38 C36 Zn1 109.9(3) . . ?
C39 C36 Zn1 112.6(4) . . ?
C39 C36 C37 107.9(5) . . ?
C39 C36 C38 107.6(5) . . ?
C36 C37 H37A 109.5 . . ?
C36 C37 H37B 109.5 . . ?
C36 C37 H37C 109.5 . . ?
H37A C37 H37B 109.5 . . ?
H37A C37 H37C 109.5 . . ?
H37B C37 H37C 109.5 . . ?
C36 C38 H38A 109.5 . . ?
C36 C38 H38B 109.5 . . ?
C36 C38 H38C 109.5 . . ?
H38A C38 H38B 109.5 . . ?
H38A C38 H38C 109.5 . . ?
H38B C38 H38C 109.5 . . ?
C36 C39 H39A 109.5 . . ?
C36 C39 H39B 109.5 . . ?
C36 C39 H39C 109.5 . . ?
H39A C39 H39B 109.5 . . ?
H39A C39 H39C 109.5 . . ?
H39B C39 H39C 109.5 . . ?

loop_
_geom_bond_atom_site_label_1
_geom_bond_atom_site_label_2
_geom_bond_distance
_geom_bond_site_symmetry_2
_geom_bond_publ_flag
Zn1 N7 2.254(3) . ?
Zn1 C23 2.057(5) 2_575 ?
Zn1 C28 2.061(5) . ?
Zn1 C36 2.049(4) . ?
Na1 N1 2.513(4) . ?
Na1 N2 2.586(4) . ?
Na1 N3 2.533(5) . ?
Na1 N4 2.600(5) . ?
Na1 N5 2.583(4) . ?
Na1 N6 2.547(4) . ?
N1 C1 1.337(6) . ?
N1 C5 1.337(6) . ?
N2 C6 1.333(6) . ?
N2 C10 1.315(6) . ?
N3 C11 1.331(6) . ?
N3 C15 1.340(6) . ?
N4 C16 1.309(6) . ?
N4 C20 1.326(7) . ?
N5 C21 1.327(7) . ?
N5 C25 1.345(6) . ?
N6 C26 1.334(7) . ?
N6 C30 1.333(6) . ?
N7 C31 1.323(6) . ?
N7 C35 1.326(6) . ?
C1 H1 0.9500 . ?
C1 C2 1.379(7) . ?
C2 H2 0.9500 . ?
C2 C3 1.382(7) . ?
C3 H3 0.9500 . ?
C3 C4 1.375(7) . ?
C4 H4 0.9500 . ?
C4 C5 1.381(7) . ?
C5 H5 0.9500 . ?
C6 H6 0.9500 . ?
C6 C7 1.370(7) . ?
C7 H7 0.9500 . ?
C7 C8 1.347(9) . ?
C8 H8 0.9500 . ?
C8 C9 1.359(8) . ?
C9 H9 0.9500 . ?
C9 C10 1.396(7) . ?
C10 H10 0.9500 . ?
C11 H11 0.9500 . ?
C11 C12 1.370(7) . ?
C12 H12 0.9500 . ?
C12 C13 1.380(8) . ?
C13 H13 0.9500 . ?
C13 C14 1.355(7) . ?
C14 H14 0.9500 . ?
C14 C15 1.378(7) . ?
C15 H15 0.9500 . ?
C16 H16 0.9500 . ?
C16 C17 1.370(8) . ?
C17 H17 0.9500 . ?
C17 C18 1.358(9) . ?
C18 H18 0.9500 . ?
C18 C19 1.351(8) . ?
C19 H19 0.9500 . ?
C19 C20 1.367(8) . ?
C20 H20 0.9500 . ?
C21 H21 0.9500 . ?
C21 C22 1.381(6) . ?
C22 H22 0.9500 . ?
C22 C23 1.411(6) . ?
C23 Zn1 2.057(5) 2_574 ?
C23 C24 1.387(7) . ?
C24 H24 0.9500 . ?
C24 C25 1.390(6) . ?
C25 H25 0.9500 . ?
C26 H26 0.9500 . ?
C26 C27 1.383(7) . ?
C27 H27 0.9500 . ?
C27 C28 1.408(6) . ?
C28 C29 1.402(7) . ?
C29 H29 0.9500 . ?
C29 C30 1.394(6) . ?
C30 H30 0.9500 . ?
C31 H31 0.9500 . ?
C31 C32 1.382(7) . ?
C32 H32 0.9500 . ?
C32 C33 1.359(8) . ?
C33 H33 0.9500 . ?
C33 C34 1.382(8) . ?
C34 H34 0.9500 . ?
C34 C35 1.368(7) . ?
C35 H35 0.9500 . ?
C36 C37 1.511(7) . ?
C36 C38 1.517(7) . ?
C36 C39 1.486(7) . ?
C37 H37A 0.9800 . ?
C37 H37B 0.9800 . ?
C37 H37C 0.9800 . ?
C38 H38A 0.9800 . ?
C38 H38B 0.9800 . ?
C38 H38C 0.9800 . ?
C39 H39A 0.9800 . ?
C39 H39B 0.9800 . ?
C39 H39C 0.9800 . ?

loop_
_geom_torsion_atom_site_label_1
_geom_torsion_atom_site_label_2
_geom_torsion_atom_site_label_3
_geom_torsion_atom_site_label_4
_geom_torsion
_geom_torsion_site_symmetry_1
_geom_torsion_site_symmetry_2
_geom_torsion_site_symmetry_3
_geom_torsion_site_symmetry_4
_geom_torsion_publ_flag
Zn1 N7 C31 C32 172.0(5) . . . . ?
Zn1 N7 C35 C34 -170.8(5) . . . . ?
Zn1 C23 C24 C25 179.4(4) 2_574 . . . ?
Zn1 C28 C29 C30 -177.7(4) . . . . ?
Na1 N1 C1 C2 169.2(4) . . . . ?
Na1 N1 C5 C4 -169.8(4) . . . . ?
Na1 N2 C6 C7 -163.6(5) . . . . ?
Na1 N2 C10 C9 161.8(5) . . . . ?
Na1 N3 C11 C12 -161.0(4) . . . . ?
Na1 N3 C15 C14 163.2(4) . . . . ?
Na1 N4 C16 C17 -174.5(5) . . . . ?
Na1 N4 C20 C19 176.6(5) . . . . ?
Na1 N5 C21 C22 164.8(4) . . . . ?
Na1 N5 C25 C24 -161.6(4) . . . . ?
Na1 N6 C26 C27 -171.4(4) . . . . ?
Na1 N6 C30 C29 171.7(4) . . . . ?
N1 C1 C2 C3 0.0(9) . . . . ?
N2 C6 C7 C8 -1.1(10) . . . . ?
N3 C11 C12 C13 -1.1(8) . . . . ?
N4 C16 C17 C18 -0.7(10) . . . . ?
N5 C21 C22 C23 -3.2(8) . . . . ?
N6 C26 C27 C28 -0.9(9) . . . . ?
N7 C31 C32 C33 -1.5(9) . . . . ?
C1 N1 C5 C4 0.1(7) . . . . ?
C1 C2 C3 C4 1.3(8) . . . . ?
C2 C3 C4 C5 -1.8(8) . . . . ?
C3 C4 C5 N1 1.2(8) . . . . ?
C5 N1 C1 C2 -0.7(8) . . . . ?
C6 N2 C10 C9 -3.2(9) . . . . ?
C6 C7 C8 C9 -0.5(11) . . . . ?
C7 C8 C9 C10 0.1(11) . . . . ?
C8 C9 C10 N2 1.8(10) . . . . ?
C10 N2 C6 C7 2.8(9) . . . . ?
C11 N3 C15 C14 -0.9(7) . . . . ?
C11 C12 C13 C14 -0.5(9) . . . . ?
C12 C13 C14 C15 1.4(8) . . . . ?
C13 C14 C15 N3 -0.7(8) . . . . ?
C15 N3 C11 C12 1.8(7) . . . . ?
C16 N4 C20 C19 1.0(9) . . . . ?
C16 C17 C18 C19 -1.9(10) . . . . ?
C17 C18 C19 C20 3.8(11) . . . . ?
C18 C19 C20 N4 -3.5(11) . . . . ?
C20 N4 C16 C17 1.2(9) . . . . ?
C21 N5 C25 C24 -0.2(8) . . . . ?
C21 C22 C23 Zn1 -177.5(4) . . . 2_574 ?
C21 C22 C23 C24 1.8(7) . . . . ?
C22 C23 C24 C25 0.1(8) . . . . ?
C23 C24 C25 N5 -0.9(9) . . . . ?
C25 N5 C21 C22 2.2(7) . . . . ?
C26 N6 C30 C29 0.3(8) . . . . ?
C26 C27 C28 Zn1 178.4(4) . . . . ?
C26 C27 C28 C29 0.5(7) . . . . ?
C27 C28 C29 C30 0.3(7) . . . . ?
C28 C29 C30 N6 -0.7(8) . . . . ?
C30 N6 C26 C27 0.5(8) . . . . ?
C31 N7 C35 C34 0.6(8) . . . . ?
C31 C32 C33 C34 1.4(8) . . . . ?
C32 C33 C34 C35 -0.4(8) . . . . ?
C33 C34 C35 N7 -0.7(9) . . . . ?
C35 N7 C31 C32 0.5(8) . . . . ?

loop_
_twin_individual_id
_twin_individual_mass_fraction_refined
1 0.48543
2 0.51457
